data_4061559
_journal_name_full Organometallics
_journal_paper_doi 10.1021/om0503489
_journal_year 2005
_chemical_formula_sum 'C26 H44 Cl2 F6 P4 Ru'
_chemical_formula_weight 766.46
_space_group_IT_number 2
_symmetry_cell_setting triclinic
_symmetry_space_group_name_Hall '-P 1'
_symmetry_space_group_name_H-M 'P -1'
_cell_angle_alpha 84.85(3)
_cell_angle_beta 74.47(3)
_cell_angle_gamma 84.90(3)
_cell_formula_units_Z 2
_cell_length_a 9.6100(19)
_cell_length_b 12.153(2)
_cell_length_c 14.980(3)
_cell_measurement_temperature 150(2)
_cell_volume 1675.0(6)
_diffrn_ambient_temperature 150(2)
_exptl_crystal_density_diffrn 1.520
_cod_database_code 4061559

loop_
_symmetry_equiv_pos_as_xyz
'x, y, z'
'-x, -y, -z'

loop_
_atom_site_label
_atom_site_type_symbol
_atom_site_fract_x
_atom_site_fract_y
_atom_site_fract_z
_atom_site_U_iso_or_equiv
_atom_site_adp_type
_atom_site_occupancy
_atom_site_symmetry_multiplicity
_atom_site_calc_flag
_atom_site_refinement_flags
_atom_site_disorder_assembly
_atom_site_disorder_group
Ru1 Ru 0.38389(3) 0.76123(3) 0.26563(2) 0.02493(16) Uani 1 1 d . . .
Cl1 Cl 0.03389(18) 0.46177(14) 0.24657(12) 0.0712(5) Uani 1 1 d . . .
Cl2 Cl 0.2099(2) 0.3544(2) 0.08471(16) 0.1066(7) Uani 1 1 d . . .
P1 P 0.28936(12) 0.60220(10) 0.37464(8) 0.0302(3) Uani 1 1 d . . .
P2 P 0.13043(12) 0.77482(11) 0.25278(8) 0.0310(3) Uani 1 1 d . . .
P3 P 0.40377(13) 0.61822(11) 0.15291(8) 0.0334(3) Uani 1 1 d . . .
P4 P 0.20199(14) 0.90372(11) 0.73449(9) 0.0381(3) Uani 1 1 d . . .
F1 F 0.2354(4) 0.7853(3) 0.6940(3) 0.0928(13) Uani 1 1 d U . .
F2 F 0.2769(4) 0.9613(4) 0.6377(3) 0.1018(14) Uani 1 1 d U . .
F3 F 0.1670(4) 1.0211(3) 0.7760(3) 0.0882(12) Uani 1 1 d U . .
F4 F 0.1287(5) 0.8466(4) 0.8323(3) 0.1044(15) Uani 1 1 d U . .
F5 F 0.3535(4) 0.8935(3) 0.7605(3) 0.0668(9) Uani 1 1 d U . .
F6 F 0.0511(3) 0.9128(3) 0.7092(3) 0.0667(9) Uani 1 1 d U . .
C1 C 0.1590(4) 0.7045(4) 0.3546(3) 0.0308(10) Uani 1 1 d . . .
C2 C 0.2585(5) 0.7179(4) 0.1597(3) 0.0306(10) Uani 1 1 d . . .
C3 C 0.3999(4) 0.5665(4) 0.2667(3) 0.0295(10) Uani 1 1 d . . .
C4 C 0.0434(5) 0.7386(4) 0.4449(3) 0.0359(11) Uani 1 1 d . . .
C5 C 0.1057(6) 0.7305(5) 0.5295(3) 0.0554(16) Uani 1 1 d . . .
H5A H 0.0315 0.7575 0.5831 0.083 Uiso 1 1 calc R . .
H5B H 0.1893 0.7757 0.5161 0.083 Uiso 1 1 calc R . .
H5C H 0.1360 0.6531 0.5433 0.083 Uiso 1 1 calc R . .
C6 C -0.0287(6) 0.8538(5) 0.4347(4) 0.0518(15) Uani 1 1 d . . .
H6A H -0.1005 0.8701 0.4929 0.078 Uiso 1 1 calc R . .
H6B H -0.0767 0.8572 0.3843 0.078 Uiso 1 1 calc R . .
H6C H 0.0446 0.9085 0.4202 0.078 Uiso 1 1 calc R . .
C7 C -0.0734(5) 0.6540(5) 0.4598(4) 0.0500(14) Uani 1 1 d . . .
H7A H -0.0304 0.5792 0.4695 0.075 Uiso 1 1 calc R . .
H7B H -0.1112 0.6580 0.4049 0.075 Uiso 1 1 calc R . .
H7C H -0.1525 0.6713 0.5144 0.075 Uiso 1 1 calc R . .
C8 C 0.2380(5) 0.7644(4) 0.0624(3) 0.0360(11) Uani 1 1 d . . .
C9 C 0.1549(8) 0.8788(5) 0.0645(4) 0.072(2) Uani 1 1 d . . .
H9A H 0.2093 0.9328 0.0836 0.108 Uiso 1 1 calc R . .
H9B H 0.0595 0.8744 0.1088 0.108 Uiso 1 1 calc R . .
H9C H 0.1430 0.9021 0.0025 0.108 Uiso 1 1 calc R . .
C10 C 0.1430(6) 0.6800(5) 0.0370(3) 0.0492(14) Uani 1 1 d . . .
H10A H 0.1222 0.7051 -0.0224 0.074 Uiso 1 1 calc R . .
H10B H 0.0520 0.6752 0.0857 0.074 Uiso 1 1 calc R . .
H10C H 0.1954 0.6069 0.0318 0.074 Uiso 1 1 calc R . .
C11 C 0.3786(6) 0.7683(7) -0.0136(4) 0.074(2) Uani 1 1 d . . .
H11A H 0.4424 0.8172 0.0028 0.111 Uiso 1 1 calc R . .
H11B H 0.3581 0.7967 -0.0724 0.111 Uiso 1 1 calc R . .
H11C H 0.4260 0.6936 -0.0201 0.111 Uiso 1 1 calc R . .
C12 C 0.5119(5) 0.4672(4) 0.2737(3) 0.0373(12) Uani 1 1 d . . .
C13 C 0.4280(6) 0.3632(4) 0.2814(5) 0.0559(16) Uani 1 1 d . . .
H13A H 0.3912 0.3624 0.2265 0.084 Uiso 1 1 calc R . .
H13B H 0.3467 0.3640 0.3372 0.084 Uiso 1 1 calc R . .
H13C H 0.4926 0.2970 0.2854 0.084 Uiso 1 1 calc R . .
C14 C 0.5694(6) 0.4653(4) 0.3600(3) 0.0460(13) Uani 1 1 d . . .
H14A H 0.6385 0.4010 0.3608 0.069 Uiso 1 1 calc R . .
H14B H 0.4886 0.4603 0.4160 0.069 Uiso 1 1 calc R . .
H14C H 0.6180 0.5333 0.3584 0.069 Uiso 1 1 calc R . .
C15 C 0.6416(5) 0.4606(5) 0.1882(4) 0.0499(14) Uani 1 1 d . . .
H15A H 0.6953 0.5271 0.1807 0.075 Uiso 1 1 calc R . .
H15B H 0.6072 0.4554 0.1328 0.075 Uiso 1 1 calc R . .
H15C H 0.7053 0.3949 0.1962 0.075 Uiso 1 1 calc R . .
C16 C 0.5579(5) 0.8680(4) 0.1883(3) 0.0322(11) Uani 1 1 d . . .
C17 C 0.6088(5) 0.8002(4) 0.2570(3) 0.0326(11) Uani 1 1 d . . .
C18 C 0.5183(5) 0.8271(4) 0.3457(3) 0.0339(11) Uani 1 1 d . . .
C19 C 0.4139(5) 0.9122(4) 0.3302(3) 0.0352(11) Uani 1 1 d . . .
C20 C 0.4373(5) 0.9374(4) 0.2340(3) 0.0385(12) Uani 1 1 d . . .
C21 C 0.6384(6) 0.8789(5) 0.0877(4) 0.0598(17) Uani 1 1 d . . .
H21A H 0.5786 0.9242 0.0528 0.090 Uiso 1 1 calc R . .
H21B H 0.6607 0.8053 0.0635 0.090 Uiso 1 1 calc R . .
H21C H 0.7287 0.9143 0.0810 0.090 Uiso 1 1 calc R . .
C22 C 0.7463(5) 0.7284(4) 0.2390(4) 0.0515(15) Uani 1 1 d . . .
H22A H 0.7701 0.7046 0.1755 0.077 Uiso 1 1 calc R . .
H22B H 0.7344 0.6633 0.2832 0.077 Uiso 1 1 calc R . .
H22C H 0.8247 0.7702 0.2464 0.077 Uiso 1 1 calc R . .
C23 C 0.5428(6) 0.7861(5) 0.4379(3) 0.0521(14) Uani 1 1 d . . .
H23A H 0.6122 0.8312 0.4527 0.078 Uiso 1 1 calc R . .
H23B H 0.5814 0.7087 0.4355 0.078 Uiso 1 1 calc R . .
H23C H 0.4509 0.7915 0.4860 0.078 Uiso 1 1 calc R . .
C24 C 0.3148(6) 0.9822(5) 0.4032(4) 0.0623(17) Uani 1 1 d . . .
H24A H 0.3661 1.0446 0.4125 0.093 Uiso 1 1 calc R . .
H24B H 0.2853 0.9370 0.4618 0.093 Uiso 1 1 calc R . .
H24C H 0.2289 1.0102 0.3827 0.093 Uiso 1 1 calc R . .
C25 C 0.3609(6) 1.0321(4) 0.1900(4) 0.0602(17) Uani 1 1 d . . .
H25A H 0.2562 1.0308 0.2172 0.090 Uiso 1 1 calc R . .
H25B H 0.3829 1.0246 0.1230 0.090 Uiso 1 1 calc R . .
H25C H 0.3938 1.1023 0.2013 0.090 Uiso 1 1 calc R . .
C26 C 0.0598(9) 0.3497(7) 0.1803(6) 0.108(3) Uani 1 1 d U . .
H26A H -0.0276 0.3449 0.1582 0.129 Uiso 1 1 calc R . .
H26B H 0.0707 0.2815 0.2199 0.129 Uiso 1 1 calc R . .

loop_
_atom_site_aniso_label
_atom_site_aniso_U_11
_atom_site_aniso_U_22
_atom_site_aniso_U_33
_atom_site_aniso_U_23
_atom_site_aniso_U_13
_atom_site_aniso_U_12
Ru1 0.0207(2) 0.0273(2) 0.0271(2) -0.00353(15) -0.00635(15) -0.00179(15)
Cl1 0.0653(10) 0.0669(11) 0.0792(11) -0.0088(8) -0.0096(8) -0.0173(8)
Cl2 0.0875(14) 0.1119(18) 0.1176(17) -0.0526(14) -0.0084(12) -0.0042(12)
P1 0.0272(6) 0.0296(7) 0.0315(6) 0.0005(5) -0.0058(5) 0.0014(5)
P2 0.0213(6) 0.0404(8) 0.0314(6) 0.0006(5) -0.0084(5) -0.0008(5)
P3 0.0327(7) 0.0360(8) 0.0305(7) -0.0081(5) -0.0049(5) -0.0013(5)
P4 0.0444(8) 0.0299(8) 0.0439(8) -0.0016(6) -0.0191(6) -0.0018(6)
F1 0.105(3) 0.064(2) 0.137(3) -0.047(2) -0.078(3) 0.028(2)
F2 0.081(3) 0.142(4) 0.072(2) 0.039(2) -0.015(2) -0.015(2)
F3 0.067(2) 0.062(2) 0.146(3) -0.053(2) -0.036(2) 0.0064(19)
F4 0.118(3) 0.132(4) 0.071(2) 0.035(2) -0.034(2) -0.068(3)
F5 0.063(2) 0.056(2) 0.097(2) -0.0047(18) -0.0488(19) -0.0024(16)
F6 0.0553(19) 0.058(2) 0.100(2) -0.0078(18) -0.0439(18) -0.0003(16)
C1 0.023(2) 0.036(3) 0.032(2) -0.001(2) -0.0041(19) -0.008(2)
C2 0.028(2) 0.037(3) 0.029(2) -0.004(2) -0.0098(19) -0.009(2)
C3 0.027(2) 0.024(3) 0.039(3) -0.0030(19) -0.010(2) -0.0053(19)
C4 0.024(2) 0.047(3) 0.032(3) -0.001(2) -0.001(2) 0.003(2)
C5 0.050(3) 0.080(5) 0.033(3) -0.016(3) -0.008(2) 0.018(3)
C6 0.047(3) 0.051(4) 0.047(3) -0.006(3) 0.002(2) 0.014(3)
C7 0.029(3) 0.059(4) 0.049(3) 0.007(3) 0.008(2) -0.004(2)
C8 0.032(3) 0.050(3) 0.028(2) 0.003(2) -0.011(2) -0.011(2)
C9 0.120(6) 0.057(4) 0.048(3) 0.010(3) -0.042(4) 0.003(4)
C10 0.050(3) 0.064(4) 0.041(3) 0.004(3) -0.021(3) -0.023(3)
C11 0.049(4) 0.141(7) 0.032(3) 0.016(3) -0.009(3) -0.033(4)
C12 0.030(3) 0.028(3) 0.050(3) -0.006(2) -0.006(2) 0.004(2)
C13 0.037(3) 0.032(3) 0.095(5) -0.013(3) -0.008(3) 0.001(2)
C14 0.048(3) 0.042(3) 0.048(3) 0.000(2) -0.018(3) 0.011(3)
C15 0.038(3) 0.053(4) 0.055(3) -0.011(3) -0.007(2) 0.010(3)
C16 0.028(2) 0.038(3) 0.033(3) -0.001(2) -0.009(2) -0.014(2)
C17 0.023(2) 0.034(3) 0.044(3) -0.009(2) -0.010(2) -0.009(2)
C18 0.036(3) 0.037(3) 0.034(3) -0.005(2) -0.016(2) -0.009(2)
C19 0.035(3) 0.033(3) 0.042(3) -0.012(2) -0.012(2) -0.007(2)
C20 0.035(3) 0.031(3) 0.053(3) -0.001(2) -0.018(2) -0.009(2)
C21 0.059(4) 0.077(5) 0.046(3) 0.005(3) -0.007(3) -0.046(3)
C22 0.023(3) 0.044(3) 0.088(4) -0.012(3) -0.012(3) -0.006(2)
C23 0.059(3) 0.060(4) 0.047(3) 0.002(3) -0.028(3) -0.016(3)
C24 0.052(3) 0.056(4) 0.078(4) -0.035(3) -0.005(3) -0.003(3)
C25 0.064(4) 0.030(3) 0.096(5) 0.015(3) -0.042(4) -0.011(3)
C26 0.094(5) 0.096(5) 0.136(6) -0.039(4) -0.014(4) -0.037(4)

loop_
_geom_bond_atom_site_label_1
_geom_bond_atom_site_label_2
_geom_bond_distance
_geom_bond_site_symmetry_2
_geom_bond_publ_flag
Ru1 C16 2.214(4) . ?
Ru1 C18 2.221(4) . ?
Ru1 C17 2.222(4) . ?
Ru1 C19 2.224(5) . ?
Ru1 C20 2.226(5) . ?
Ru1 C1 2.341(4) . ?
Ru1 C2 2.353(4) . ?
Ru1 C3 2.357(4) . ?
Ru1 P2 2.4842(13) . ?
Ru1 P1 2.4857(15) . ?
Ru1 P3 2.4908(14) . ?
Cl1 C26 1.719(8) . ?
Cl2 C26 1.740(8) . ?
P1 C3 1.748(5) . ?
P1 C1 1.750(5) . ?
P2 C2 1.744(4) . ?
P2 C1 1.756(5) . ?
P3 C2 1.753(5) . ?
P3 C3 1.756(5) . ?
P4 F2 1.569(4) . ?
P4 F4 1.574(4) . ?
P4 F3 1.580(4) . ?
P4 F1 1.585(4) . ?
P4 F6 1.586(3) . ?
P4 F5 1.597(3) . ?
C1 C4 1.565(6) . ?
C2 C8 1.571(6) . ?
C3 C12 1.559(6) . ?
C4 C6 1.521(7) . ?
C4 C5 1.531(7) . ?
C4 C7 1.548(7) . ?
C8 C11 1.517(7) . ?
C8 C9 1.539(7) . ?
C8 C10 1.565(7) . ?
C12 C15 1.532(6) . ?
C12 C14 1.534(7) . ?
C12 C13 1.538(7) . ?
C16 C17 1.422(6) . ?
C16 C20 1.424(7) . ?
C16 C21 1.498(6) . ?
C17 C18 1.427(6) . ?
C17 C22 1.492(6) . ?
C18 C19 1.424(7) . ?
C18 C23 1.498(6) . ?
C19 C20 1.406(7) . ?
C19 C24 1.514(7) . ?
C20 C25 1.507(7) . ?
